data_8101866
loop_
_publ_author_name
'Ding, J.-G.'

_publ_section_title
;
Crystal structure of meso-5,5,7,12,12,14-hexamethyl-4,11-diaza-1,8-
diazoniacyclotetradecane bis(dicyano-argentate) dihydrate, (C~16~H~38~N~4~)
[Ag(CN)~2~]~2~ &#x00B7; 2H~2~O
;
_journal_issue 4
_journal_name_full 'Zeitschrift f\"ur Kristallographie - New Crystal Structures'
_journal_page_first 571
_journal_page_last 572
_journal_volume 220
_journal_year 2005
_chemical_formula_moiety '[H~2~(teta)][Ag(CN)~2~]~2~ &#x00B7; 2H~2~O'
_chemical_formula_structural '(C16H38N4)(AgC2N2)2 &#x00B7; 2H2O'
_chemical_formula_sum 'C20 H42 Ag2 N8 O2'
_chemical_formula_weight 642.36
_chemical_name_systematic
; 
meso-5,5,7,12,12,14-hexamethyl-4,11-diaza-
1,8-diazoniacyclotetradecane bis(dicyanoargentate) dihydrate
;
_space_group_IT_number 7
_symmetry_cell_setting monoclinic
_symmetry_space_group_name_Hall 'P -2yac'
_symmetry_space_group_name_H-M 'P 1 n 1'
_atom_sites_solution_hydrogens geom
_atom_sites_solution_primary direct
_atom_sites_solution_secondary difmap
_audit_creation_method SHELXL-97
_cell_angle_alpha 90.00
_cell_angle_beta 90.022(6)
_cell_angle_gamma 90.00
_cell_formula_units_Z 2
_cell_length_a 12.061(3)
_cell_length_b 7.7040(17)
_cell_length_c 14.734(4)
_cell_measurement_reflns_used 6186
_cell_measurement_temperature 193(2)
_cell_measurement_theta_max 27.4835
_cell_measurement_theta_min 3.1387
_cell_volume 1369.1(6)
_computing_cell_refinement 'CrystalClear (Rigaku Corp., 2000)'
_computing_data_collection 'CrystalClear (Rigaku Corp., 2000)'
_computing_data_reduction 'CrystalClear (Rigaku Corp., 2000)'
_computing_molecular_graphics 'Bruker SHELXTL'
_computing_publication_material 'Bruker SHELXTL'
_computing_structure_refinement 'SHELXL-97 (Sheldrick, 1997)'
_computing_structure_solution 'SHELXS-97 (Sheldrick, 1990)'
_diffrn_ambient_temperature 193(2)
_diffrn_measured_fraction_theta_full 0.996
_diffrn_measured_fraction_theta_max 0.996
_diffrn_measurement_device_type 'Rigaku AFC-8 & Mercury CCD'
_diffrn_measurement_method omega
_diffrn_radiation_monochromator graphite
_diffrn_radiation_source 'fine-focus sealed tube'
_diffrn_radiation_type MoK\a
_diffrn_radiation_wavelength 0.71073
_diffrn_reflns_av_R_equivalents 0.0214
_diffrn_reflns_av_sigmaI/netI 0.0271
_diffrn_reflns_limit_h_max 15
_diffrn_reflns_limit_h_min -14
_diffrn_reflns_limit_k_max 8
_diffrn_reflns_limit_k_min -9
_diffrn_reflns_limit_l_max 19
_diffrn_reflns_limit_l_min -19
_diffrn_reflns_number 14772
_diffrn_reflns_theta_full 27.48
_diffrn_reflns_theta_max 27.48
_diffrn_reflns_theta_min 3.14
_exptl_absorpt_coefficient_mu 1.461
_exptl_absorpt_correction_T_max 0.717
_exptl_absorpt_correction_T_min 0.586
_exptl_absorpt_correction_type multi-scan
_exptl_absorpt_process_details '(Jacobson, 1998)'
_exptl_crystal_colour colorless
_exptl_crystal_density_diffrn 1.558
_exptl_crystal_density_method 'not measured'
_exptl_crystal_description block
_exptl_crystal_F_000 656
_exptl_crystal_size_max 0.55
_exptl_crystal_size_mid 0.30
_exptl_crystal_size_min 0.24
_refine_diff_density_max 0.555
_refine_diff_density_min -0.697
_refine_diff_density_rms 0.086
_refine_ls_abs_structure_details 'Flack H D (1983), Acta Cryst. A39, 876-881'
_refine_ls_abs_structure_Flack 0.45(2)
_refine_ls_extinction_method none
_refine_ls_goodness_of_fit_ref 1.013
_refine_ls_hydrogen_treatment mixed
_refine_ls_matrix_type full
_refine_ls_number_parameters 328
_refine_ls_number_reflns 5812
_refine_ls_number_restraints 12
_refine_ls_restrained_S_all 1.013
_refine_ls_R_factor_all 0.0329
_refine_ls_R_factor_gt 0.0290
_refine_ls_shift/su_max 0.001
_refine_ls_shift/su_mean 0.000
_refine_ls_structure_factor_coef Fsqd
_refine_ls_weighting_details 'calc w=1/[\s^2^(Fo^2^)+(0.0386P)^2^+0.1422P] where P=(Fo^2^+2Fc^2^)/3'
_refine_ls_weighting_scheme calc
_refine_ls_wR_factor_gt 0.0662
_refine_ls_wR_factor_ref 0.0689
_reflns_number_gt 5340
_reflns_number_total 5812
_reflns_threshold_expression >2sigma(I)
_cod_data_source_file 1267-1646.cff
_cod_data_source_block '[H2(teta)][Ag(CN)2]2.2H2O'
_cod_depositor_comments
;
The following automatic conversions were performed:
'_symmetry_cell_setting' value 'Monoclinic' changed to 'monoclinic'
according to '/home/saulius/struct/CIF-dictionaries/cif_core.dic'
dictionary named 'cif_core.dic' version 2.4.1 from
2010-06-29.

'_exptl_absorpt_correction_type' value 'Multi-scan' changed
to 'multi-scan' according to
'/home/saulius/struct/CIF-dictionaries/cif_core.dic' dictionary named
'cif_core.dic' version 2.4.1 from 2010-06-29.

Automatic conversion script
Id: cif_fix_enum 1555 2011-01-17 13:19:09Z saulius 
;
_cod_original_sg_symbol_H-M P1n1
_cod_database_code 8101866

loop_
_symmetry_equiv_pos_as_xyz
'x, y, z'
'x+1/2, -y, z+1/2'

loop_
_atom_site_label
_atom_site_type_symbol
_atom_site_fract_x
_atom_site_fract_y
_atom_site_fract_z
_atom_site_U_iso_or_equiv
_atom_site_adp_type
_atom_site_occupancy
_atom_site_symmetry_multiplicity
_atom_site_Wyckoff_symbol
_atom_site_calc_flag
_atom_site_refinement_flags
_atom_site_disorder_assembly
_atom_site_disorder_group
Ag1 Ag 0.757210(14) 0.31086(4) 0.956361(13) 0.04198(9) Uani 1 2 a d . . .
Ag2 Ag 0.301506(18) 1.18723(3) 0.482293(16) 0.04417(9) Uani 1 2 a d . . .
O1 O 0.8563(3) 0.4638(4) 0.5836(2) 0.0612(8) Uani 1 2 a d D . .
HW1 H 0.831(3) 0.422(6) 0.6365(19) 0.061(14) Uiso 1 2 a d D . .
HW2 H 0.929(2) 0.437(7) 0.575(4) 0.10(2) Uiso 1 2 a d D . .
O2 O 0.7482(2) 1.0329(3) 0.33539(17) 0.0415(5) Uani 1 2 a d D . .
HW3 H 0.6801(19) 1.023(5) 0.356(3) 0.041(11) Uiso 1 2 a d D . .
HW4 H 0.746(4) 1.066(6) 0.2767(15) 0.072(15) Uiso 1 2 a d D . .
N1 N 0.8488(2) 0.7272(3) 0.38300(17) 0.0250(5) Uani 1 2 a d D . .
H1D H 0.803(3) 0.695(4) 0.431(2) 0.041(10) Uiso 1 2 a d D . .
H1E H 0.819(3) 0.834(3) 0.366(3) 0.038(10) Uiso 1 2 a d D . .
N2 N 0.6365(2) 0.6299(3) 0.44009(17) 0.0258(5) Uani 1 2 a d D . .
H2D H 0.603(2) 0.730(3) 0.425(2) 0.022(8) Uiso 1 2 a d D . .
N3 N 0.6811(2) 0.7500(3) 0.62864(17) 0.0259(5) Uani 1 2 a d D . .
H3D H 0.734(2) 0.761(5) 0.5840(19) 0.035(9) Uiso 1 2 a d D . .
H3E H 0.708(3) 0.662(3) 0.664(2) 0.034(9) Uiso 1 2 a d D . .
N4 N 0.8932(2) 0.8562(3) 0.56621(16) 0.0266(5) Uani 1 2 a d D . .
H4D H 0.922(4) 0.759(4) 0.592(3) 0.063(13) Uiso 1 2 a d D . .
N5 N 0.7886(3) 0.1518(4) 1.1553(2) 0.0517(8) Uani 1 2 a d . . .
N6 N 0.7218(3) 0.4584(4) 0.7554(2) 0.0446(7) Uani 1 2 a d . . .
N7 N 0.0759(3) 1.3764(5) 0.5370(2) 0.0586(9) Uani 1 2 a d . . .
N8 N 0.5295(3) 1.0185(5) 0.4142(2) 0.0526(8) Uani 1 2 a d . . .
C1 C 0.8956(3) 0.6686(5) 0.2220(2) 0.0424(8) Uani 1 2 a d . . .
H1A H 0.9752 0.6789 0.2340 0.064 Uiso 1 2 a calc R . .
H1B H 0.8651 0.7832 0.2076 0.064 Uiso 1 2 a calc R . .
H1C H 0.8836 0.5900 0.1707 0.064 Uiso 1 2 a calc R . .
C2 C 0.8375(3) 0.5962(4) 0.3062(2) 0.0304(6) Uani 1 2 a d . . .
C3 C 0.8889(3) 0.4253(4) 0.3368(3) 0.0396(7) Uani 1 2 a d . . .
H3A H 0.9682 0.4423 0.3485 0.059 Uiso 1 2 a calc R . .
H3B H 0.8793 0.3379 0.2891 0.059 Uiso 1 2 a calc R . .
H3C H 0.8524 0.3858 0.3925 0.059 Uiso 1 2 a calc R . .
C4 C 0.7133(2) 0.5795(4) 0.2868(2) 0.0309(6) Uani 1 2 a d . . .
H4A H 0.6857 0.6957 0.2693 0.037 Uiso 1 2 a calc R . .
H4B H 0.7046 0.5033 0.2332 0.037 Uiso 1 2 a calc R . .
C5 C 0.6369(3) 0.5096(4) 0.3617(2) 0.0293(6) Uani 1 2 a d . . .
H5A H 0.6666 0.3951 0.3824 0.035 Uiso 1 2 a calc R . .
C6 C 0.5214(3) 0.4806(4) 0.3219(2) 0.0399(8) Uani 1 2 a d . . .
H6A H 0.4723 0.4344 0.3691 0.060 Uiso 1 2 a calc R . .
H6B H 0.5260 0.3976 0.2716 0.060 Uiso 1 2 a calc R . .
H6C H 0.4919 0.5911 0.2996 0.060 Uiso 1 2 a calc R . .
C7 C 0.5800(2) 0.5614(4) 0.5205(2) 0.0320(6) Uani 1 2 a d . . .
H7A H 0.6223 0.4616 0.5449 0.038 Uiso 1 2 a calc R . .
H7B H 0.5052 0.5199 0.5034 0.038 Uiso 1 2 a calc R . .
C8 C 0.5699(2) 0.6992(3) 0.59261(16) 0.0315(7) Uani 1 2 a d . . .
H8A H 0.5328 0.8026 0.5667 0.038 Uiso 1 2 a calc R . .
H8B H 0.5234 0.6551 0.6429 0.038 Uiso 1 2 a calc R . .
C9 C 0.6152(2) 0.8937(3) 0.76893(16) 0.0437(8) Uani 1 2 a d R . .
H9A H 0.5376 0.8807 0.7503 0.066 Uiso 1 2 a calc R . .
H9B H 0.6226 0.9963 0.8078 0.066 Uiso 1 2 a calc R . .
H9C H 0.6386 0.7903 0.8026 0.066 Uiso 1 2 a calc R . .
C10 C 0.6881(3) 0.9154(4) 0.6849(2) 0.0295(6) Uani 1 2 a d . . .
C11 C 0.6487(3) 1.0679(4) 0.6267(2) 0.0398(8) Uani 1 2 a d . . .
H11A H 0.5710 1.0501 0.6096 0.060 Uiso 1 2 a calc R . .
H11B H 0.6944 1.0756 0.5719 0.060 Uiso 1 2 a calc R . .
H11C H 0.6555 1.1759 0.6615 0.060 Uiso 1 2 a calc R . .
C12 C 0.8100(3) 0.9350(4) 0.7129(2) 0.0304(6) Uani 1 2 a d . . .
H12A H 0.8137 1.0230 0.7618 0.037 Uiso 1 2 a calc R . .
H12B H 0.8345 0.8233 0.7394 0.037 Uiso 1 2 a calc R . .
C13 C 0.8935(3) 0.9863(4) 0.6399(2) 0.0282(6) Uani 1 2 a d . . .
H13A H 0.8694 1.0999 0.6135 0.034 Uiso 1 2 a calc R . .
C14 C 1.0078(3) 1.0122(5) 0.6830(2) 0.0431(8) Uani 1 2 a d . . .
H14A H 1.0614 1.0445 0.6360 0.065 Uiso 1 2 a calc R . .
H14B H 1.0315 0.9040 0.7121 0.065 Uiso 1 2 a calc R . .
H14C H 1.0037 1.1046 0.7286 0.065 Uiso 1 2 a calc R . .
C15 C 0.9612(3) 0.9045(4) 0.4885(2) 0.0314(6) Uani 1 2 a d . . .
H15A H 1.0379 0.9284 0.5088 0.038 Uiso 1 2 a calc R . .
H15B H 0.9313 1.0115 0.4605 0.038 Uiso 1 2 a calc R . .
C16 C 0.9620(2) 0.7588(4) 0.4188(2) 0.0307(6) Uani 1 2 a d . . .
H16A H 1.0121 0.7901 0.3681 0.037 Uiso 1 2 a calc R . .
H16B H 0.9906 0.6513 0.4472 0.037 Uiso 1 2 a calc R . .
C17 C 0.7786(3) 0.2097(5) 1.0844(3) 0.0421(8) Uani 1 2 a d . . .
C18 C 0.7346(3) 0.4010(4) 0.8261(2) 0.0358(7) Uani 1 2 a d . . .
C19 C 0.1574(3) 1.3096(5) 0.5182(3) 0.0466(9) Uani 1 2 a d . . .
C20 C 0.4477(3) 1.0774(5) 0.4388(2) 0.0443(8) Uani 1 2 a d . . .

loop_
_atom_site_aniso_label
_atom_site_aniso_U_11
_atom_site_aniso_U_22
_atom_site_aniso_U_33
_atom_site_aniso_U_23
_atom_site_aniso_U_13
_atom_site_aniso_U_12
Ag1 0.03720(17) 0.05792(19) 0.03082(15) 0.00427(13) -0.00134(12) -0.00389(13)
Ag2 0.03577(17) 0.05762(19) 0.03913(18) 0.00495(13) 0.00223(13) 0.00329(14)
O1 0.0582(19) 0.0466(16) 0.079(2) 0.0168(15) 0.0287(16) 0.0163(15)
O2 0.0410(14) 0.0416(13) 0.0420(14) 0.0123(11) 0.0023(11) 0.0021(12)
N1 0.0227(12) 0.0267(12) 0.0257(12) -0.0010(10) 0.0016(10) -0.0002(10)
N2 0.0274(12) 0.0211(11) 0.0288(13) 0.0004(10) 0.0011(10) -0.0024(10)
N3 0.0283(13) 0.0252(12) 0.0243(12) -0.0009(10) 0.0005(10) 0.0008(10)
N4 0.0296(13) 0.0246(12) 0.0256(13) 0.0000(10) -0.0016(10) -0.0036(10)
N5 0.059(2) 0.0571(18) 0.0387(18) 0.0052(14) -0.0004(15) -0.0076(16)
N6 0.0496(17) 0.0458(17) 0.0384(17) 0.0025(13) -0.0019(14) 0.0024(14)
N7 0.050(2) 0.061(2) 0.065(2) 0.0174(17) 0.0095(17) 0.0136(18)
N8 0.0515(19) 0.069(2) 0.0375(16) 0.0068(14) 0.0005(15) 0.0161(17)
C1 0.042(2) 0.058(2) 0.0276(17) -0.0053(14) 0.0102(14) -0.0002(16)
C2 0.0322(16) 0.0325(15) 0.0263(15) -0.0066(12) 0.0040(12) 0.0019(13)
C3 0.0364(17) 0.0351(17) 0.0473(19) -0.0067(14) -0.0022(15) 0.0052(14)
C4 0.0287(15) 0.0384(17) 0.0255(15) -0.0076(13) -0.0004(12) -0.0004(13)
C5 0.0295(15) 0.0273(14) 0.0311(16) -0.0022(12) -0.0042(13) 0.0006(12)
C6 0.0367(18) 0.0416(18) 0.0414(19) -0.0050(15) -0.0056(15) -0.0085(14)
C7 0.0296(15) 0.0345(16) 0.0319(15) 0.0001(13) 0.0027(12) -0.0087(13)
C8 0.0233(15) 0.0424(17) 0.0289(16) -0.0019(12) 0.0034(12) -0.0029(12)
C9 0.0455(19) 0.049(2) 0.0370(18) -0.0131(15) 0.0091(15) 0.0037(16)
C10 0.0339(16) 0.0280(15) 0.0265(15) -0.0055(11) 0.0000(12) 0.0043(12)
C11 0.048(2) 0.0285(17) 0.0431(19) -0.0031(13) -0.0070(16) 0.0057(15)
C12 0.0396(16) 0.0250(14) 0.0267(15) -0.0032(11) -0.0027(12) -0.0001(13)
C13 0.0327(16) 0.0253(14) 0.0267(15) -0.0038(11) -0.0047(12) -0.0060(12)
C14 0.0428(19) 0.051(2) 0.0358(19) -0.0055(16) -0.0092(16) -0.0144(16)
C15 0.0306(15) 0.0318(15) 0.0317(16) -0.0025(12) -0.0018(12) -0.0087(12)
C16 0.0232(14) 0.0369(15) 0.0320(16) -0.0014(13) 0.0027(12) -0.0041(13)
C17 0.0374(19) 0.053(2) 0.0361(19) -0.0022(15) 0.0020(15) -0.0045(15)
C18 0.0339(16) 0.0371(17) 0.0363(18) -0.0019(14) -0.0002(14) -0.0012(13)
C19 0.038(2) 0.051(2) 0.051(2) 0.0160(16) 0.0013(17) -0.0014(16)
C20 0.046(2) 0.054(2) 0.0336(18) 0.0095(15) -0.0006(15) 0.0008(17)

loop_
_atom_type_symbol
_atom_type_description
_atom_type_scat_dispersion_real
_atom_type_scat_dispersion_imag
_atom_type_scat_source
C C 0.0033 0.0016 'International Tables Vol C Tables 4.2.6.8 and 6.1.1.4'
H H 0.0000 0.0000 'International Tables Vol C Tables 4.2.6.8 and 6.1.1.4'
Ag Ag -0.8971 1.1015 'International Tables Vol C Tables 4.2.6.8 and 6.1.1.4'
N N 0.0061 0.0033 'International Tables Vol C Tables 4.2.6.8 and 6.1.1.4'
O O 0.0106 0.0060 'International Tables Vol C Tables 4.2.6.8 and 6.1.1.4'

loop_
_geom_angle_atom_site_label_1
_geom_angle_atom_site_label_2
_geom_angle_atom_site_label_3
_geom_angle
_geom_angle_site_symmetry_1
_geom_angle_site_symmetry_3
_geom_angle_publ_flag
C18 Ag1 C17 177.43(13) . . ?
C19 Ag2 C20 175.84(14) . . ?
HW1 O1 HW2 112(5) . . ?
HW3 O2 HW4 109(4) . . ?
C16 N1 C2 117.1(2) . . ?
C16 N1 H1D 109(3) . . ?
C2 N1 H1D 109(2) . . ?
C16 N1 H1E 108(2) . . ?
C2 N1 H1E 110(2) . . ?
H1D N1 H1E 102(3) . . ?
C7 N2 C5 114.0(2) . . ?
C7 N2 H2D 107(2) . . ?
C5 N2 H2D 111(2) . . ?
C8 N3 C10 117.5(2) . . ?
C8 N3 H3D 113(2) . . ?
C10 N3 H3D 106(2) . . ?
C8 N3 H3E 109(2) . . ?
C10 N3 H3E 107(2) . . ?
H3D N3 H3E 103(3) . . ?
C15 N4 C13 113.7(2) . . ?
C15 N4 H4D 109(3) . . ?
C13 N4 H4D 105(3) . . ?
C2 C1 H1A 109.5 . . ?
C2 C1 H1B 109.5 . . ?
H1A C1 H1B 109.5 . . ?
C2 C1 H1C 109.5 . . ?
H1A C1 H1C 109.5 . . ?
H1B C1 H1C 109.5 . . ?
N1 C2 C3 108.4(2) . . ?
N1 C2 C4 106.4(2) . . ?
C3 C2 C4 112.4(3) . . ?
N1 C2 C1 108.6(2) . . ?
C3 C2 C1 111.6(3) . . ?
C4 C2 C1 109.2(3) . . ?
C2 C3 H3A 109.5 . . ?
C2 C3 H3B 109.5 . . ?
H3A C3 H3B 109.5 . . ?
C2 C3 H3C 109.5 . . ?
H3A C3 H3C 109.5 . . ?
H3B C3 H3C 109.5 . . ?
C5 C4 C2 118.9(3) . . ?
C5 C4 H4A 107.6 . . ?
C2 C4 H4A 107.6 . . ?
C5 C4 H4B 107.6 . . ?
C2 C4 H4B 107.6 . . ?
H4A C4 H4B 107.0 . . ?
N2 C5 C6 112.7(3) . . ?
N2 C5 C4 110.1(2) . . ?
C6 C5 C4 108.9(3) . . ?
N2 C5 H5A 108.3 . . ?
C6 C5 H5A 108.3 . . ?
C4 C5 H5A 108.3 . . ?
C5 C6 H6A 109.5 . . ?
C5 C6 H6B 109.5 . . ?
H6A C6 H6B 109.5 . . ?
C5 C6 H6C 109.5 . . ?
H6A C6 H6C 109.5 . . ?
H6B C6 H6C 109.5 . . ?
N2 C7 C8 110.7(2) . . ?
N2 C7 H7A 109.5 . . ?
C8 C7 H7A 109.5 . . ?
N2 C7 H7B 109.5 . . ?
C8 C7 H7B 109.5 . . ?
H7A C7 H7B 108.1 . . ?
N3 C8 C7 111.2(2) . . ?
N3 C8 H8A 109.4 . . ?
C7 C8 H8A 109.4 . . ?
N3 C8 H8B 109.4 . . ?
C7 C8 H8B 109.4 . . ?
H8A C8 H8B 108.0 . . ?
C10 C9 H9A 109.5 . . ?
C10 C9 H9B 109.5 . . ?
H9A C9 H9B 109.5 . . ?
C10 C9 H9C 109.5 . . ?
H9A C9 H9C 109.5 . . ?
H9B C9 H9C 109.5 . . ?
N3 C10 C11 108.7(2) . . ?
N3 C10 C9 108.5(2) . . ?
C11 C10 C9 111.0(2) . . ?
N3 C10 C12 106.4(2) . . ?
C11 C10 C12 111.9(3) . . ?
C9 C10 C12 110.1(2) . . ?
C10 C11 H11A 109.5 . . ?
C10 C11 H11B 109.5 . . ?
H11A C11 H11B 109.5 . . ?
C10 C11 H11C 109.5 . . ?
H11A C11 H11C 109.5 . . ?
H11B C11 H11C 109.5 . . ?
C13 C12 C10 117.9(2) . . ?
C13 C12 H12A 107.8 . . ?
C10 C12 H12A 107.8 . . ?
C13 C12 H12B 107.8 . . ?
C10 C12 H12B 107.8 . . ?
H12A C12 H12B 107.2 . . ?
N4 C13 C12 109.9(2) . . ?
N4 C13 C14 113.3(3) . . ?
C12 C13 C14 109.6(3) . . ?
N4 C13 H13A 108.0 . . ?
C12 C13 H13A 108.0 . . ?
C14 C13 H13A 108.0 . . ?
C13 C14 H14A 109.5 . . ?
C13 C14 H14B 109.5 . . ?
H14A C14 H14B 109.5 . . ?
C13 C14 H14C 109.5 . . ?
H14A C14 H14C 109.5 . . ?
H14B C14 H14C 109.5 . . ?
N4 C15 C16 110.2(2) . . ?
N4 C15 H15A 109.6 . . ?
C16 C15 H15A 109.6 . . ?
N4 C15 H15B 109.6 . . ?
C16 C15 H15B 109.6 . . ?
H15A C15 H15B 108.1 . . ?
N1 C16 C15 110.8(2) . . ?
N1 C16 H16A 109.5 . . ?
C15 C16 H16A 109.5 . . ?
N1 C16 H16B 109.5 . . ?
C15 C16 H16B 109.5 . . ?
H16A C16 H16B 108.1 . . ?
N5 C17 Ag1 178.6(3) . . ?
N6 C18 Ag1 176.9(3) . . ?
N7 C19 Ag2 178.7(4) . . ?
N8 C20 Ag2 179.1(3) . . ?

loop_
_geom_bond_atom_site_label_1
_geom_bond_atom_site_label_2
_geom_bond_distance
_geom_bond_site_symmetry_2
_geom_bond_publ_flag
Ag1 C18 2.060(3) . ?
Ag1 C17 2.057(4) . ?
Ag2 C19 2.048(4) . ?
Ag2 C20 2.058(4) . ?
O1 HW1 0.897(19) . ?
O1 HW2 0.91(2) . ?
O2 HW3 0.877(19) . ?
O2 HW4 0.902(19) . ?
N1 C16 1.484(4) . ?
N1 C2 1.523(4) . ?
N1 H1D 0.929(18) . ?
N1 H1E 0.934(18) . ?
N2 C7 1.466(4) . ?
N2 C5 1.482(4) . ?
N2 H2D 0.897(18) . ?
N3 C8 1.495(4) . ?
N3 C10 1.522(4) . ?
N3 H3D 0.917(18) . ?
N3 H3E 0.914(18) . ?
N4 C15 1.457(4) . ?
N4 C13 1.477(4) . ?
N4 H4D 0.911(19) . ?
N5 C17 1.142(5) . ?
N6 C18 1.141(4) . ?
N7 C19 1.144(5) . ?
N8 C20 1.144(5) . ?
C1 C2 1.529(4) . ?
C1 H1A 0.9800 . ?
C1 H1B 0.9800 . ?
C1 H1C 0.9800 . ?
C2 C3 1.524(4) . ?
C2 C4 1.530(5) . ?
C3 H3A 0.9800 . ?
C3 H3B 0.9800 . ?
C3 H3C 0.9800 . ?
C4 C5 1.535(4) . ?
C4 H4A 0.9900 . ?
C4 H4B 0.9900 . ?
C5 C6 1.527(4) . ?
C5 H5A 1.0000 . ?
C6 H6A 0.9800 . ?
C6 H6B 0.9800 . ?
C6 H6C 0.9800 . ?
C7 C8 1.507(4) . ?
C7 H7A 0.9900 . ?
C7 H7B 0.9900 . ?
C8 H8A 0.9900 . ?
C8 H8B 0.9900 . ?
C9 C10 1.529(4) . ?
C9 H9A 0.9800 . ?
C9 H9B 0.9800 . ?
C9 H9C 0.9800 . ?
C10 C11 1.530(4) . ?
C10 C12 1.535(4) . ?
C11 H11A 0.9800 . ?
C11 H11B 0.9800 . ?
C11 H11C 0.9800 . ?
C12 C13 1.527(4) . ?
C12 H12A 0.9900 . ?
C12 H12B 0.9900 . ?
C13 C14 1.531(5) . ?
C13 H13A 1.0000 . ?
C14 H14A 0.9800 . ?
C14 H14B 0.9800 . ?
C14 H14C 0.9800 . ?
C15 C16 1.521(4) . ?
C15 H15A 0.9900 . ?
C15 H15B 0.9900 . ?
C16 H16A 0.9900 . ?
C16 H16B 0.9900 . ?

loop_
_geom_hbond_atom_site_label_D
_geom_hbond_atom_site_label_H
_geom_hbond_atom_site_label_A
_geom_hbond_distance_DH
_geom_hbond_distance_HA
_geom_hbond_distance_DA
_geom_hbond_angle_DHA
_geom_hbond_site_symmetry_A
O1 HW1 N6 0.897(19) 2.21(3) 3.008(4) 148(4) .
O1 HW2 N7 0.91(2) 1.91(2) 2.817(5) 171(6) 1_645
O2 HW3 N8 0.877(19) 2.01(2) 2.885(4) 173(4) .
O2 HW4 N5 0.902(19) 1.97(2) 2.850(4) 163(5) 1_564
N1 H1D N2 0.929(18) 2.07(3) 2.798(3) 134(3) .
N1 H1E O2 0.934(18) 1.810(19) 2.740(3) 174(4) .
N2 H2D N8 0.897(18) 2.398(19) 3.282(4) 169(3) .
N3 H3D N4 0.917(18) 2.08(3) 2.839(4) 140(3) .
N3 H3E N6 0.914(18) 2.08(2) 2.963(4) 163(3) .
N4 H4D O1 0.911(19) 2.41(4) 3.066(4) 129(4) .

loop_
_geom_torsion_atom_site_label_1
_geom_torsion_atom_site_label_2
_geom_torsion_atom_site_label_3
_geom_torsion_atom_site_label_4
_geom_torsion
_geom_torsion_site_symmetry_1
_geom_torsion_site_symmetry_2
_geom_torsion_site_symmetry_3
_geom_torsion_site_symmetry_4
_geom_torsion_publ_flag
C16 N1 C2 C3 55.2(3) . . . . ?
C16 N1 C2 C4 176.3(3) . . . . ?
C16 N1 C2 C1 -66.3(3) . . . . ?
N1 C2 C4 C5 -62.8(3) . . . . ?
C3 C2 C4 C5 55.7(4) . . . . ?
C1 C2 C4 C5 -179.8(3) . . . . ?
C7 N2 C5 C6 67.4(3) . . . . ?
C7 N2 C5 C4 -170.8(2) . . . . ?
C2 C4 C5 N2 64.0(3) . . . . ?
C2 C4 C5 C6 -171.9(3) . . . . ?
C5 N2 C7 C8 -172.5(2) . . . . ?
C10 N3 C8 C7 165.9(2) . . . . ?
N2 C7 C8 N3 -66.2(3) . . . . ?
C8 N3 C10 C11 -59.6(3) . . . . ?
C8 N3 C10 C9 61.3(3) . . . . ?
C8 N3 C10 C12 179.7(2) . . . . ?
N3 C10 C12 C13 72.0(3) . . . . ?
C11 C10 C12 C13 -46.6(4) . . . . ?
C9 C10 C12 C13 -170.6(2) . . . . ?
C15 N4 C13 C12 173.4(2) . . . . ?
C15 N4 C13 C14 -63.7(3) . . . . ?
C10 C12 C13 N4 -59.1(3) . . . . ?
C10 C12 C13 C14 175.7(3) . . . . ?
C13 N4 C15 C16 176.4(2) . . . . ?
C2 N1 C16 C15 174.6(2) . . . . ?
N4 C15 C16 N1 62.6(3) . . . . ?
